data_4071769
loop_
_publ_author_name
'Ojo, Wilfried-Solo'
'P\'etillon, Fran\,cois Y.'
'Schollhammer, P.'
'Talarmin, Jean'

_publ_section_title
;
 C&#x2212;C, C&#x2212;S, and C&#x2212;N Coupling versus Dealkylation
 Processes in the Cationic Tris(thiolato)dimolybdenum(III) Complexes
 [Mo2Cp2(\m-SMe)3L2]+(L = xylNC,t-BuNC, CO, MeCN)
;
_journal_issue 16
_journal_name_full Organometallics
_journal_page_first 4207
_journal_paper_doi 10.1021/om8003702
_journal_volume 27
_journal_year 2008
_chemical_formula_moiety
;
       2(C14 H16 Mo2 O2 S3), C7 H8
;
_chemical_formula_sum 'C35 H40 Mo4 O4 S6'
_chemical_formula_weight 1100.79
_chemical_name_systematic
;
 ?
;
_space_group_IT_number 14
_symmetry_cell_setting monoclinic
_symmetry_Int_Tables_number 14
_symmetry_space_group_name_Hall '-P 2ybc'
_symmetry_space_group_name_H-M 'P 1 21/c 1'
_atom_sites_solution_hydrogens geom
_atom_sites_solution_primary direct
_atom_sites_solution_secondary difmap
_audit_conform_dict_location ftp://ftp.iucr.org/pub/cif_core.dic
_audit_conform_dict_name cif_core.dic
_audit_conform_dict_version 2.3
_audit_creation_date 2008-03-14T17:12:36-00:00
_audit_creation_method 'WinGX routine CIF_UPDATE'
_cell_angle_alpha 90
_cell_angle_beta 110.900(7)
_cell_angle_gamma 90
_cell_formula_units_Z 2
_cell_length_a 16.0830(9)
_cell_length_b 10.1516(5)
_cell_length_c 13.2453(8)
_cell_measurement_reflns_used 5107
_cell_measurement_temperature 170(2)
_cell_measurement_theta_max 27.25
_cell_measurement_theta_min 2.41
_cell_volume 2020.3(2)
_computing_cell_refinement
;
        CrysAlis RED, Oxford Diffraction Ltd.,
        Version 1.171.32.5 (release 08-05-2007 CrysAlis171 .NET)
        (compiled May  8 2007,13:10:02)
;
_computing_data_collection
;
        CrysAlis CCD, Oxford Diffraction Ltd.,
        Version 1.171.32.5 (release 08-05-2007 CrysAlis171 .NET)
        (compiled May  8 2007,13:10:02)
;
_computing_data_reduction
;
        CrysAlis RED, Oxford Diffraction Ltd.,
        Version 1.171.32.5 (release 08-05-2007 CrysAlis171 .NET)
        (compiled May  8 2007,13:10:02)
;
_computing_molecular_graphics 'ORTEP3 for Windows (Farrugia, 1997)'
_computing_structure_refinement 'SHELXL-97 (Sheldrick, 1997)'
_computing_structure_solution 'SIR-92 (Altomare et al., 1992)'
_diffrn_ambient_temperature 170(2)
_diffrn_detector 'CCD plate'
_diffrn_detector_area_resol_mean 8.3622
_diffrn_measured_fraction_theta_full 0.919
_diffrn_measured_fraction_theta_max 0.919
_diffrn_measurement_device 'Kappa-geometry diffractometer'
_diffrn_measurement_device_type 'Oxford Diffraction XCALIBUR2'
_diffrn_measurement_method
;
        stepped phi-scan over 360 deg
        step 1 deg, exposure time 60 s
        detector distance 45 mm
        detector angle 20 deg.
;
_diffrn_orient_matrix_UB_11 0.0570117841
_diffrn_orient_matrix_UB_12 0.0060379736
_diffrn_orient_matrix_UB_13 0.0180473078
_diffrn_orient_matrix_UB_21 0.0001646988
_diffrn_orient_matrix_UB_22 0.0203296815
_diffrn_orient_matrix_UB_23 -0.0420662132
_diffrn_orient_matrix_UB_31 -0.0052243039
_diffrn_orient_matrix_UB_32 0.0665086162
_diffrn_orient_matrix_UB_33 0.011229386
_diffrn_radiation_monochromator graphite
_diffrn_radiation_probe x-ray
_diffrn_radiation_type MoK\a
_diffrn_radiation_wavelength 0.71073
_diffrn_reflns_av_R_equivalents 0.0269
_diffrn_reflns_av_unetI/netI 0.0269
_diffrn_reflns_limit_h_max 19
_diffrn_reflns_limit_h_min -19
_diffrn_reflns_limit_k_max 10
_diffrn_reflns_limit_k_min -9
_diffrn_reflns_limit_l_max 15
_diffrn_reflns_limit_l_min -15
_diffrn_reflns_number 12117
_diffrn_reflns_theta_full 25.02
_diffrn_reflns_theta_max 25.02
_diffrn_reflns_theta_min 2.6
_exptl_absorpt_coefficient_mu 1.559
_exptl_absorpt_correction_T_max 1
_exptl_absorpt_correction_T_min 0.85204
_exptl_absorpt_correction_type multi-scan
_exptl_absorpt_process_details
;
        CrysAlis RED, Oxford Diffraction Ltd.,
        Version 1.171.32.5 (release 08-05-2007 CrysAlis171 .NET)
        (compiled May  8 2007,13:10:02)
        Empirical absorption correction using spherical harmonics,
 implemented in SCALE3 ABSPACK scaling algorithm.
;
_exptl_crystal_colour 'dark yellow'
_exptl_crystal_density_diffrn 1.81
_exptl_crystal_density_method 'not measured'
_exptl_crystal_description 'prism, axis [0 1 0]'
_exptl_crystal_F_000 1092
_exptl_crystal_size_max 0.27
_exptl_crystal_size_mid 0.08
_exptl_crystal_size_min 0.07
_refine_diff_density_max 0.974
_refine_diff_density_min -0.783
_refine_diff_density_rms 0.142
_refine_ls_extinction_method none
_refine_ls_goodness_of_fit_ref 1.191
_refine_ls_hydrogen_treatment constr
_refine_ls_matrix_type full
_refine_ls_number_parameters 229
_refine_ls_number_reflns 3270
_refine_ls_number_restraints 0
_refine_ls_restrained_S_all 1.191
_refine_ls_R_factor_all 0.0564
_refine_ls_R_factor_gt 0.0451
_refine_ls_shift/su_max 0
_refine_ls_shift/su_mean 0
_refine_ls_structure_factor_coef Fsqd
_refine_ls_weighting_details 'calc w=1/[\s^2^(Fo^2^)+(0.0240P)^2^+24.5591P] where P=(Fo^2^+2Fc^2^)/3'
_refine_ls_weighting_scheme calc
_refine_ls_wR_factor_gt 0.1171
_refine_ls_wR_factor_ref 0.1214
_reflns_number_gt 2701
_reflns_number_total 3270
_reflns_threshold_expression >2sigma(I)
_cod_data_source_file om8003702-file006.cif
_cod_data_source_block sco2-e
_cod_depositor_comments
;
The following automatic conversions were performed:

'_diffrn_radiation_probe' value 'X-ray' changed to 'x-ray' according
to /home/saulius/struct/CIF-dictionaries/cif_core.dic dictionary
named 'cif_core.dic' version 2.4.1 from 2010-06-29.

Automatic conversion script
Id: cif_fix_values 1715 2011-07-08 13:25:40Z adriana 
;
_cod_original_cell_volume 2020.25(19)
_cod_original_sg_symbol_Hall -P2ybc
_cod_original_sg_symbol_H-M P21/c
_cod_database_code 4071769

loop_
_symmetry_equiv_pos_as_xyz
'x, y, z'
'-x, y+1/2, -z+1/2'
'-x, -y, -z'
'x, -y-1/2, z-1/2'

loop_
_atom_site_label
_atom_site_type_symbol
_atom_site_fract_x
_atom_site_fract_y
_atom_site_fract_z
_atom_site_U_iso_or_equiv
_atom_site_adp_type
_atom_site_occupancy
_atom_site_symmetry_multiplicity
_atom_site_calc_flag
_atom_site_refinement_flags
_atom_site_disorder_assembly
_atom_site_disorder_group
C1 C 0.4136(6) 0.4548(10) 0.0469(8) 0.046(2) Uani 1 1 d . . .
H1A H 0.4375 0.5308 0.094 0.069 Uiso 1 1 calc R . .
H1B H 0.4058 0.4781 -0.0278 0.069 Uiso 1 1 calc R . .
H1C H 0.4552 0.3808 0.0704 0.069 Uiso 1 1 calc R . .
C2 C 0.0981(7) 0.4912(11) -0.3419(7) 0.048(3) Uani 1 1 d . . .
H2A H 0.0622 0.5706 -0.3682 0.073 Uiso 1 1 calc R . .
H2B H 0.0777 0.4214 -0.3963 0.073 Uiso 1 1 calc R . .
H2C H 0.1607 0.511 -0.3284 0.073 Uiso 1 1 calc R . .
C3 C 0.2856(6) 0.3541(9) -0.1899(7) 0.033(2) Uani 1 1 d . . .
C4 C 0.2608(6) 0.6109(9) -0.1370(7) 0.039(2) Uani 1 1 d . . .
C11 C 0.2865(6) 0.1045(9) -0.1075(8) 0.036(2) Uani 1 1 d . . .
H11 H 0.3482 0.1087 -0.096 0.043 Uiso 1 1 calc R . .
C12 C 0.2158(6) 0.1114(9) -0.2077(7) 0.038(2) Uani 1 1 d . . .
H12 H 0.2215 0.1215 -0.2763 0.046 Uiso 1 1 calc R . .
C13 C 0.1366(6) 0.1011(8) -0.1894(8) 0.036(2) Uani 1 1 d . . .
H13 H 0.0783 0.103 -0.2424 0.044 Uiso 1 1 calc R . .
C14 C 0.1585(7) 0.0874(9) -0.0784(9) 0.048(3) Uani 1 1 d . . .
H14 H 0.1169 0.0775 -0.0429 0.057 Uiso 1 1 calc R . .
C15 C 0.2488(7) 0.0904(9) -0.0280(7) 0.042(2) Uani 1 1 d . . .
H15 H 0.2803 0.0841 0.0476 0.051 Uiso 1 1 calc R . .
C21 C 0.2273(7) 0.7587(10) 0.0133(10) 0.058(3) Uani 1 1 d . . .
H21 H 0.2847 0.7907 0.0206 0.07 Uiso 1 1 calc R . .
C22 C 0.1473(8) 0.7703(10) -0.0795(9) 0.058(3) Uani 1 1 d . . .
H22 H 0.1416 0.8123 -0.1457 0.07 Uiso 1 1 calc R . .
C23 C 0.0786(7) 0.7082(10) -0.0546(9) 0.050(3) Uani 1 1 d . . .
H23 H 0.0184 0.7001 -0.1017 0.06 Uiso 1 1 calc R . .
C24 C 0.1139(6) 0.6606(10) 0.0506(8) 0.045(2) Uani 1 1 d . . .
H24 H 0.0817 0.6156 0.0877 0.055 Uiso 1 1 calc R . .
C25 C 0.2037(7) 0.6898(11) 0.0920(9) 0.051(3) Uani 1 1 d . . .
H25 H 0.2433 0.6672 0.1623 0.061 Uiso 1 1 calc R . .
O3 O 0.3311(5) 0.3792(7) -0.2367(6) 0.0514(18) Uani 1 1 d . . .
O4 O 0.3048(5) 0.6545(7) -0.1805(6) 0.0553(19) Uani 1 1 d . . .
S1 S 0.30625(13) 0.4079(2) 0.05429(16) 0.0272(5) Uani 1 1 d . . .
S2 S 0.08603(13) 0.4368(2) -0.21688(16) 0.0288(5) Uani 1 1 d . . .
S3 S 0.12122(14) 0.3600(2) 0.00031(17) 0.0304(5) Uani 1 1 d . . .
Mo1 Mo 0.20890(4) 0.29297(7) -0.10773(5) 0.02029(19) Uani 1 1 d . . .
Mo2 Mo 0.18510(5) 0.55249(7) -0.05441(6) 0.0268(2) Uani 1 1 d . . .
C31A C 0.4813(10) -0.060(2) 0.078(2) 0.105(7) Uani 0.5 1 d P . 1
C32A C 0.5157(9) 0.0694(17) 0.0928(17) 0.087(5) Uani 0.5 1 d P A 1
H32A H 0.5264 0.1145 0.1591 0.105 Uiso 0.5 1 calc PR A 1
C33A C 0.5320(8) 0.1247(14) 0.0146(18) 0.081(5) Uani 0.5 1 d P . 1
H33A H 0.5537 0.2126 0.0225 0.097 Uiso 0.5 1 calc PR . 1
C34A C 0.472(2) -0.103(5) 0.156(3) 0.15(2) Uani 0.5 1 d P B 1
H34A H 0.4598 -0.0309 0.1974 0.226 Uiso 0.5 1 calc PR B 1
H34B H 0.5266 -0.1486 0.1999 0.226 Uiso 0.5 1 calc PR B 1
H34C H 0.4222 -0.1653 0.1344 0.226 Uiso 0.5 1 calc PR B 1
C31B C 0.4813(10) -0.060(2) 0.078(2) 0.105(7) Uani 0.5 1 d P . 2
H31B H 0.4675 -0.1019 0.1338 0.126 Uiso 0.5 1 calc PR . 2
C32B C 0.5157(9) 0.0694(17) 0.0928(17) 0.087(5) Uani 0.5 1 d P C 2
H32B H 0.5264 0.1145 0.1591 0.105 Uiso 0.5 1 calc PR C 2
C33B C 0.5320(8) 0.1247(14) 0.0146(18) 0.081(5) Uani 0.5 1 d P . 2
H33B H 0.5537 0.2126 0.0225 0.097 Uiso 0.5 1 calc PR . 2

loop_
_atom_site_aniso_label
_atom_site_aniso_U_11
_atom_site_aniso_U_22
_atom_site_aniso_U_33
_atom_site_aniso_U_23
_atom_site_aniso_U_13
_atom_site_aniso_U_12
C1 0.031(5) 0.046(7) 0.059(6) -0.007(5) 0.013(4) -0.006(4)
C2 0.060(6) 0.050(7) 0.029(5) 0.014(5) 0.008(4) -0.010(5)
C3 0.039(5) 0.021(5) 0.037(5) -0.006(4) 0.009(4) -0.002(4)
C4 0.049(5) 0.025(6) 0.037(5) 0.004(4) 0.009(4) -0.002(4)
C11 0.031(5) 0.018(5) 0.057(6) -0.004(4) 0.013(4) 0.010(4)
C12 0.064(6) 0.021(5) 0.037(5) -0.005(4) 0.027(5) 0.001(4)
C13 0.039(5) 0.005(5) 0.054(6) 0.000(4) 0.003(4) -0.001(4)
C14 0.071(7) 0.018(6) 0.072(7) -0.002(5) 0.047(6) -0.009(5)
C15 0.067(7) 0.017(5) 0.030(5) 0.002(4) 0.001(4) 0.007(4)
C21 0.052(6) 0.026(6) 0.096(9) -0.037(6) 0.027(6) -0.007(5)
C22 0.093(9) 0.018(6) 0.063(7) -0.003(5) 0.027(7) 0.014(6)
C23 0.042(5) 0.038(7) 0.066(7) -0.012(5) 0.013(5) 0.012(5)
C24 0.049(6) 0.034(6) 0.058(6) -0.018(5) 0.024(5) 0.010(5)
C25 0.050(6) 0.042(7) 0.052(6) -0.026(5) 0.008(5) 0.007(5)
O3 0.066(4) 0.049(5) 0.061(4) -0.002(4) 0.050(4) -0.010(4)
O4 0.064(5) 0.048(5) 0.057(4) 0.014(4) 0.026(4) -0.016(4)
S1 0.0288(10) 0.0248(13) 0.0270(10) -0.0019(9) 0.0086(8) 0.0017(9)
S2 0.0283(10) 0.0253(13) 0.0294(10) 0.0002(9) 0.0062(8) 0.0012(9)
S3 0.0350(11) 0.0296(14) 0.0339(11) -0.0034(9) 0.0211(9) -0.0013(9)
Mo1 0.0237(3) 0.0175(4) 0.0216(3) 0.0006(3) 0.0104(3) 0.0006(3)
Mo2 0.0294(4) 0.0174(4) 0.0318(4) -0.0028(3) 0.0088(3) 0.0011(3)
C31A 0.045(8) 0.119(17) 0.15(2) 0.045(16) 0.028(11) 0.021(9)
C32A 0.054(8) 0.059(11) 0.146(16) -0.011(10) 0.033(9) 0.011(7)
C33A 0.044(7) 0.051(9) 0.128(14) -0.025(10) 0.005(8) 0.004(6)
C34A 0.07(2) 0.24(6) 0.11(3) -0.04(4) -0.01(2) 0.07(3)
C31B 0.045(8) 0.119(17) 0.15(2) 0.045(16) 0.028(11) 0.021(9)
C32B 0.054(8) 0.059(11) 0.146(16) -0.011(10) 0.033(9) 0.011(7)
C33B 0.044(7) 0.051(9) 0.128(14) -0.025(10) 0.005(8) 0.004(6)

loop_
_atom_type_symbol
_atom_type_description
_atom_type_scat_dispersion_real
_atom_type_scat_dispersion_imag
_atom_type_scat_source
C C 0.0033 0.0016 'International Tables Vol C Tables 4.2.6.8 and 6.1.1.4'
H H 0 0 'International Tables Vol C Tables 4.2.6.8 and 6.1.1.4'
O O 0.0106 0.006 'International Tables Vol C Tables 4.2.6.8 and 6.1.1.4'
S S 0.1246 0.1234 'International Tables Vol C Tables 4.2.6.8 and 6.1.1.4'
Mo Mo -1.6832 0.6857 'International Tables Vol C Tables 4.2.6.8 and 6.1.1.4'

loop_
_geom_angle_atom_site_label_1
_geom_angle_atom_site_label_2
_geom_angle_atom_site_label_3
_geom_angle
_geom_angle_site_symmetry_1
_geom_angle_site_symmetry_3
O3 C3 Mo1 174.9(8) . .
O4 C4 Mo2 174.3(9) . .
C15 C11 C12 107.0(8) . .
C15 C11 Mo1 72.7(5) . .
C12 C11 Mo1 72.5(5) . .
C13 C12 C11 108.4(8) . .
C13 C12 Mo1 73.9(5) . .
C11 C12 Mo1 71.6(5) . .
C12 C13 C14 106.9(8) . .
C12 C13 Mo1 71.3(5) . .
C14 C13 Mo1 72.3(5) . .
C15 C14 C13 109.8(9) . .
C15 C14 Mo1 71.8(5) . .
C13 C14 Mo1 72.8(5) . .
C14 C15 C11 107.9(8) . .
C14 C15 Mo1 73.8(5) . .
C11 C15 Mo1 71.8(5) . .
C25 C21 C22 106.1(10) . .
C25 C21 Mo2 73.5(6) . .
C22 C21 Mo2 71.8(6) . .
C23 C22 C21 107.6(10) . .
C23 C22 Mo2 73.9(6) . .
C21 C22 Mo2 71.6(6) . .
C24 C23 C22 108.4(9) . .
C24 C23 Mo2 74.1(5) . .
C22 C23 Mo2 70.5(6) . .
C25 C24 C23 108.7(10) . .
C25 C24 Mo2 71.1(5) . .
C23 C24 Mo2 71.5(5) . .
C24 C25 C21 109.3(10) . .
C24 C25 Mo2 74.6(5) . .
C21 C25 Mo2 70.7(5) . .
C1 S1 Mo1 113.4(3) . .
C1 S1 Mo2 112.3(3) . .
Mo1 S1 Mo2 69.26(6) . .
C2 S2 Mo1 112.9(4) . .
C2 S2 Mo2 113.8(3) . .
Mo1 S2 Mo2 68.78(6) . .
Mo2 S3 Mo1 69.84(6) . .
C3 Mo1 C11 79.5(3) . .
C3 Mo1 C12 76.7(3) . .
C11 Mo1 C12 35.8(3) . .
C3 Mo1 C15 113.6(4) . .
C11 Mo1 C15 35.5(3) . .
C12 Mo1 C15 58.9(3) . .
C3 Mo1 C14 133.3(3) . .
C11 Mo1 C14 58.0(3) . .
C12 Mo1 C14 57.7(3) . .
C15 Mo1 C14 34.4(4) . .
C3 Mo1 C13 107.9(3) . .
C11 Mo1 C13 58.8(3) . .
C12 Mo1 C13 34.8(3) . .
C15 Mo1 C13 58.4(3) . .
C14 Mo1 C13 34.8(3) . .
C3 Mo1 S3 145.7(3) . .
C11 Mo1 S3 131.6(2) . .
C12 Mo1 S3 136.1(2) . .
C15 Mo1 S3 96.0(3) . .
C14 Mo1 S3 80.9(2) . .
C13 Mo1 S3 102.0(2) . .
C3 Mo1 S1 90.2(2) . .
C11 Mo1 S1 102.6(2) . .
C12 Mo1 S1 137.7(2) . .
C15 Mo1 S1 92.1(2) . .
C14 Mo1 S1 115.6(3) . .
C13 Mo1 S1 149.5(2) . .
S3 Mo1 S1 71.10(7) . .
C3 Mo1 S2 91.1(3) . .
C11 Mo1 S2 145.1(2) . .
C12 Mo1 S2 109.3(2) . .
C15 Mo1 S2 146.4(3) . .
C14 Mo1 S2 112.1(3) . .
C13 Mo1 S2 93.4(2) . .
S3 Mo1 S2 70.65(7) . .
S1 Mo1 S2 111.03(7) . .
C3 Mo1 Mo2 90.7(2) . .
C11 Mo1 Mo2 156.2(2) . .
C12 Mo1 Mo2 160.7(2) . .
C15 Mo1 Mo2 140.4(2) . .
C14 Mo1 Mo2 136.0(2) . .
C13 Mo1 Mo2 144.8(2) . .
S3 Mo1 Mo2 55.06(6) . .
S1 Mo1 Mo2 55.38(5) . .
S2 Mo1 Mo2 55.66(5) . .
C4 Mo2 C21 77.8(4) . .
C4 Mo2 C22 79.3(4) . .
C21 Mo2 C22 36.5(4) . .
C4 Mo2 C25 111.0(4) . .
C21 Mo2 C25 35.8(4) . .
C22 Mo2 C25 59.2(4) . .
C4 Mo2 C23 112.9(4) . .
C21 Mo2 C23 59.6(4) . .
C22 Mo2 C23 35.6(4) . .
C25 Mo2 C23 57.9(4) . .
C4 Mo2 C24 134.7(4) . .
C21 Mo2 C24 58.8(4) . .
C22 Mo2 C24 58.4(4) . .
C25 Mo2 C24 34.3(3) . .
C23 Mo2 C24 34.4(4) . .
C4 Mo2 S3 143.8(3) . .
C21 Mo2 S3 135.8(3) . .
C22 Mo2 S3 134.5(3) . .
C25 Mo2 S3 100.1(3) . .
C23 Mo2 S3 99.0(3) . .
C24 Mo2 S3 81.6(3) . .
C4 Mo2 S1 89.3(3) . .
C21 Mo2 S1 104.8(3) . .
C22 Mo2 S1 141.1(3) . .
C25 Mo2 S1 91.7(3) . .
C23 Mo2 S1 146.7(3) . .
C24 Mo2 S1 112.5(3) . .
S3 Mo2 S1 71.11(7) . .
C4 Mo2 S2 89.6(3) . .
C21 Mo2 S2 141.9(3) . .
C22 Mo2 S2 106.1(3) . .
C25 Mo2 S2 149.8(3) . .
C23 Mo2 S2 94.4(3) . .
C24 Mo2 S2 115.8(2) . .
S3 Mo2 S2 70.62(7) . .
S1 Mo2 S2 110.92(7) . .
C4 Mo2 Mo1 88.6(3) . .
C21 Mo2 Mo1 156.5(3) . .
C22 Mo2 Mo1 158.5(3) . .
C25 Mo2 Mo1 142.3(3) . .
C23 Mo2 Mo1 143.9(3) . .
C24 Mo2 Mo1 136.6(3) . .
S3 Mo2 Mo1 55.11(5) . .
S1 Mo2 Mo1 55.36(5) . .
S2 Mo2 Mo1 55.56(5) . .
C34A C31A C33A 126(4) . 3_655
C34A C31A C32A 113(4) . .
C33A C31A C32A 121.0(18) 3_655 .
C33A C32A C31A 118.3(18) . .
C32A C33A C31A 120.7(17) . 3_655

loop_
_geom_bond_atom_site_label_1
_geom_bond_atom_site_label_2
_geom_bond_distance
_geom_bond_site_symmetry_2
C1 S1 1.828(9) .
C2 S2 1.820(9) .
C3 O3 1.144(10) .
C3 Mo1 2.012(9) .
C4 O4 1.149(11) .
C4 Mo2 1.995(10) .
C11 C15 1.397(13) .
C11 C12 1.409(13) .
C11 Mo1 2.284(8) .
C12 C13 1.383(13) .
C12 Mo1 2.295(9) .
C13 C14 1.391(14) .
C13 Mo1 2.328(8) .
C14 C15 1.365(14) .
C14 Mo1 2.321(9) .
C15 Mo1 2.296(9) .
C21 C25 1.416(16) .
C21 C22 1.433(16) .
C21 Mo2 2.283(9) .
C22 C23 1.411(16) .
C22 Mo2 2.286(10) .
C23 C24 1.389(14) .
C23 Mo2 2.330(9) .
C24 C25 1.381(14) .
C24 Mo2 2.363(9) .
C25 Mo2 2.320(9) .
S1 Mo1 2.454(2) .
S1 Mo2 2.454(2) .
S2 Mo1 2.468(2) .
S2 Mo2 2.470(2) .
S3 Mo2 2.436(2) .
S3 Mo1 2.437(2) .
Mo1 Mo2 2.7891(10) .
C31A C34A 1.18(5) .
C31A C33A 1.33(3) 3_655
C31A C32A 1.41(3) .
C32A C33A 1.28(2) .
C33A C31A 1.33(3) 3_655
